data_7711999
loop_
_publ_author_name
'Kaur, Mandeep'
'Thakare, Ritesh'
'Bhattacherya, Arindom'
'Murugan, Prem Anand'
'Kaul, Grace'
'Shukla, Manjulika'
'Singh, Alok Kr'
'Matheshwaran, Saravanan'
'Chopra, Sidharth'
'Bera, Jitendra K.'

_publ_section_title
;
 Antimicrobial efficacy of a hemilabile Pt(II)-NHC compound against
 drug-resistant <i>S. aureus</i> and <i>Enterococcus</i>.
;
_journal_issue 7
_journal_name_full 'Dalton transactions (Cambridge, England : 2003)'
_journal_page_first 1876
_journal_page_last 1884
_journal_paper_doi 10.1039/d2dt03365h
_journal_volume 52
_journal_year 2023
_chemical_formula_moiety 'C12 H15 Cl2 N3 Pt0.829'
_chemical_formula_sum 'C12 H15 Cl2 N3 Pt0.83'
_chemical_formula_weight 434.09
_space_group_crystal_system monoclinic
_space_group_IT_number 15
_space_group_name_Hall '-C 2yc'
_space_group_name_H-M_alt 'C 1 2/c 1'
_atom_sites_solution_hydrogens geom
_audit_creation_date 2022-06-23
_audit_creation_method
;
Olex2 1.5
(compiled 2021.10.07 svn.r9718050b for OlexSys, GUI svn.r6410)
;
_audit_update_record
;
2022-06-24 deposited with the CCDC.	2022-12-13 downloaded from the CCDC.
;
_cell_angle_alpha 90
_cell_angle_beta 97.787(2)
_cell_angle_gamma 90
_cell_formula_units_Z 8
_cell_length_a 13.7494(9)
_cell_length_b 11.5541(8)
_cell_length_c 17.3694(11)
_cell_measurement_reflns_used 9894
_cell_measurement_temperature 100.15
_cell_measurement_theta_max 28.35
_cell_measurement_theta_min 2.50
_cell_volume 2733.9(3)
_computing_cell_refinement 'SAINT v8.34A (Bruker, 2013)'
_computing_data_reduction 'SAINT v8.34A (Bruker, 2013)'
_computing_molecular_graphics 'Olex2 1.5 (Dolomanov et al., 2009)'
_computing_publication_material 'Olex2 1.5 (Dolomanov et al., 2009)'
_computing_structure_refinement 'XL  (Sheldrick, 2008)'
_diffrn_ambient_temperature 100.15
_diffrn_detector 'Bruker APEX2 area detector'
_diffrn_detector_area_resol_mean 7.9
_diffrn_detector_type 'CCD area detector'
_diffrn_measured_fraction_theta_full 0.998
_diffrn_measured_fraction_theta_max 0.998
_diffrn_measurement_device 'three-circle diffractometer'
_diffrn_measurement_device_type 'Bruker APEX-II CCD'
_diffrn_measurement_method '\f and \w scans'
_diffrn_radiation_monochromator 'mirror optics'
_diffrn_radiation_probe x-ray
_diffrn_radiation_type MoK\a
_diffrn_radiation_wavelength 0.71073
_diffrn_reflns_av_R_equivalents 0.0395
_diffrn_reflns_av_unetI/netI 0.0244
_diffrn_reflns_Laue_measured_fraction_full 0.998
_diffrn_reflns_Laue_measured_fraction_max 0.998
_diffrn_reflns_limit_h_max 16
_diffrn_reflns_limit_h_min -16
_diffrn_reflns_limit_k_max 13
_diffrn_reflns_limit_k_min -13
_diffrn_reflns_limit_l_max 20
_diffrn_reflns_limit_l_min -20
_diffrn_reflns_number 16048
_diffrn_reflns_point_group_measured_fraction_full 0.998
_diffrn_reflns_point_group_measured_fraction_max 0.998
_diffrn_reflns_theta_full 25.047
_diffrn_reflns_theta_max 25.047
_diffrn_reflns_theta_min 2.311
_diffrn_source 'microfocus sealed X-ray tube'
_diffrn_source_current 1.0
_diffrn_source_power 0.05
_diffrn_source_type 'Incoatec I\ms'
_diffrn_source_voltage 50.0
_diffrn_standards_number 0
_exptl_absorpt_coefficient_mu 8.909
_exptl_absorpt_correction_T_max 0.7457
_exptl_absorpt_correction_T_min 0.3074
_exptl_absorpt_correction_type multi-scan
_exptl_absorpt_process_details
;
SADABS-2014/4 (Bruker,2014/4) was used for absorption correction.
wR2(int) was 0.1440 before and 0.0541 after correction.
The Ratio of minimum to maximum transmission is 0.4122.
The \l/2 correction factor is 0.00150.
;
_exptl_crystal_colour 'clear yellowish yellow'
_exptl_crystal_colour_lustre clear
_exptl_crystal_colour_modifier yellowish
_exptl_crystal_colour_primary yellow
_exptl_crystal_density_diffrn 2.109
_exptl_crystal_description block
_exptl_crystal_F_000 1654
_exptl_crystal_size_max 0.23
_exptl_crystal_size_mid 0.22
_exptl_crystal_size_min 0.21
_refine_diff_density_max 3.073
_refine_diff_density_min -0.845
_refine_diff_density_rms 0.157
_refine_ls_extinction_method none
_refine_ls_goodness_of_fit_ref 1.080
_refine_ls_hydrogen_treatment constr
_refine_ls_matrix_type full
_refine_ls_number_parameters 165
_refine_ls_number_reflns 2429
_refine_ls_number_restraints 0
_refine_ls_restrained_S_all 1.080
_refine_ls_R_factor_all 0.0359
_refine_ls_R_factor_gt 0.0318
_refine_ls_shift/su_max 0.001
_refine_ls_shift/su_mean 0.000
_refine_ls_structure_factor_coef Fsqd
_refine_ls_weighting_details 'w=1/[\s^2^(Fo^2^)+(0.0436P)^2^+33.0108P] where P=(Fo^2^+2Fc^2^)/3'
_refine_ls_weighting_scheme calc
_refine_ls_wR_factor_gt 0.0819
_refine_ls_wR_factor_ref 0.0841
_reflns_Friedel_coverage 0.000
_reflns_number_gt 2230
_reflns_number_total 2429
_reflns_threshold_expression 'I > 2\s(I)'
_cod_data_source_file d2dt03365h2.cif
_cod_data_source_block 3
_cod_depositor_comments 'Adding full bibliography for 7711997--7711999.cif.'
_cod_database_code 7711999
_shelx_shelxl_version_number 2019/1
_shelx_space_group_comment
;
The symmetry employed for this shelxl refinement is uniquely defined
by the following loop, which should always be used as a source of
symmetry information in preference to the above space-group names.
They are only intended as comments.
;
_shelx_estimated_absorpt_t_max 0.256
_shelx_estimated_absorpt_t_min 0.234
_olex2_refinement_description
;
1. Fixed Uiso
 At 1.2 times of:
  All C(H) groups, All C(H,H) groups
 At 1.5 times of:
  All C(H,H,H) groups
2.a Secondary CH2 refined with riding coordinates:
 C4(H4A,H4B), C5(H5A,H5B), C6(H6A,H6B)
2.b Aromatic/amide H refined with riding coordinates:
 C3(H3), C9(H9), C12(H12), C2(H2), C10(H10), C11(H11)
2.c Idealised Me refined as rotating group:
 C7(H7A,H7B,H7C)
;
_olex2_submission_special_instructions 'No special instructions were received'

loop_
_space_group_symop_operation_xyz
'x, y, z'
'-x, y, -z+1/2'
'x+1/2, y+1/2, z'
'-x+1/2, y+1/2, -z+1/2'
'-x, -y, -z'
'x, -y, z-1/2'
'-x+1/2, -y+1/2, -z'
'x+1/2, -y+1/2, z-1/2'

loop_
_atom_site_label
_atom_site_type_symbol
_atom_site_fract_x
_atom_site_fract_y
_atom_site_fract_z
_atom_site_U_iso_or_equiv
_atom_site_adp_type
_atom_site_occupancy
_atom_site_site_symmetry_order
_atom_site_calc_flag
_atom_site_refinement_flags_posn
_atom_site_refinement_flags_adp
_atom_site_refinement_flags_occupancy
_atom_site_disorder_assembly
_atom_site_disorder_group
Pt1 Pt 0.22181(2) 0.31461(2) 0.58863(2) 0.01859(12) Uani 0.829(4) 1 d . . . A 2
Cl2 Cl 0.37297(10) 0.30438(12) 0.67057(8) 0.0192(4) Uani 1 1 d . . . . .
Cl1 Cl 0.27468(11) 0.49197(13) 0.53774(9) 0.0267(4) Uani 1 1 d . . . . .
N3 N 0.0928(5) 0.3167(5) 0.5169(4) 0.0350(14) Uani 1 1 d . . . . .
C1 C 0.1603(5) 0.1759(6) 0.6249(4) 0.0317(16) Uani 1 1 d . . . . .
N1 N 0.1725(4) 0.0934(5) 0.6798(3) 0.0378(14) Uani 1 1 d . . . . .
C4 C 0.2575(6) 0.0764(7) 0.7403(4) 0.0436(19) Uani 1 1 d . . . . .
H4A H 0.234530 0.041970 0.786852 0.052 Uiso 1 1 calc R U . . .
H4B H 0.287002 0.152577 0.755353 0.052 Uiso 1 1 calc R U . . .
N2 N 0.0699(4) 0.1515(5) 0.5843(3) 0.0322(13) Uani 1 1 d . . . . .
C8 C 0.0318(5) 0.2257(6) 0.5249(4) 0.0328(16) Uani 1 1 d . . . . .
C3 C 0.0278(6) 0.0554(7) 0.6142(4) 0.0386(17) Uani 1 1 d . . . . .
H3 H -0.034185 0.022120 0.595601 0.046 Uiso 1 1 calc R U . . .
C9 C -0.0583(6) 0.2129(7) 0.4795(4) 0.0377(17) Uani 1 1 d . . . . .
H9 H -0.098321 0.147329 0.485206 0.045 Uiso 1 1 calc R U . . .
C12 C 0.0613(6) 0.3975(7) 0.4626(4) 0.0434(19) Uani 1 1 d . . . . .
H12 H 0.102594 0.461569 0.455923 0.052 Uiso 1 1 calc R U . . .
C2 C 0.0910(5) 0.0188(7) 0.6738(5) 0.0390(17) Uani 1 1 d . . . . .
H2 H 0.082668 -0.045572 0.706253 0.047 Uiso 1 1 calc R U . . .
C10 C -0.0883(6) 0.2974(7) 0.4261(5) 0.0434(19) Uani 1 1 d . . . . .
H10 H -0.150713 0.291983 0.395299 0.052 Uiso 1 1 calc R U . . .
C11 C -0.0278(6) 0.3902(7) 0.4173(5) 0.048(2) Uani 1 1 d . . . . .
H11 H -0.047819 0.448525 0.379958 0.058 Uiso 1 1 calc R U . . .
C5 C 0.3355(6) -0.0016(7) 0.7137(5) 0.0454(19) Uani 1 1 d . . . . .
H5A H 0.368969 0.041692 0.675697 0.054 Uiso 1 1 calc R U . . .
H5B H 0.385055 -0.018741 0.759068 0.054 Uiso 1 1 calc R U . . .
C6 C 0.2997(6) -0.1138(7) 0.6774(5) 0.047(2) Uani 1 1 d . . . . .
H6A H 0.258178 -0.097992 0.627398 0.057 Uiso 1 1 calc R U . . .
H6B H 0.258474 -0.153276 0.711912 0.057 Uiso 1 1 calc R U . . .
C7 C 0.3823(7) -0.1924(8) 0.6634(6) 0.058(2) Uani 1 1 d . . . . .
H7A H 0.422577 -0.210011 0.712917 0.087 Uiso 1 1 calc R U . . .
H7B H 0.422790 -0.154106 0.628643 0.087 Uiso 1 1 calc R U . . .
H7C H 0.355411 -0.264330 0.639318 0.087 Uiso 1 1 calc R U . . .

loop_
_atom_site_aniso_label
_atom_site_aniso_U_11
_atom_site_aniso_U_22
_atom_site_aniso_U_33
_atom_site_aniso_U_23
_atom_site_aniso_U_13
_atom_site_aniso_U_12
Pt1 0.01750(17) 0.01922(18) 0.01916(17) -0.00381(11) 0.00289(11) -0.00288(11)
Cl2 0.0172(7) 0.0189(8) 0.0208(7) -0.0055(6) -0.0007(5) -0.0029(5)
Cl1 0.0237(8) 0.0233(8) 0.0332(8) -0.0010(6) 0.0048(6) -0.0093(6)
N3 0.035(3) 0.038(4) 0.033(3) -0.007(3) 0.008(3) -0.004(3)
C1 0.030(4) 0.037(4) 0.029(4) -0.006(3) 0.008(3) 0.001(3)
N1 0.040(3) 0.036(4) 0.038(3) 0.001(3) 0.008(3) 0.003(3)
C4 0.047(4) 0.046(5) 0.036(4) 0.000(4) 0.000(3) -0.001(4)
N2 0.030(3) 0.033(3) 0.035(3) 0.000(3) 0.008(2) -0.002(3)
C8 0.033(4) 0.029(4) 0.037(4) -0.004(3) 0.008(3) -0.004(3)
C3 0.037(4) 0.034(4) 0.046(4) -0.002(3) 0.010(3) -0.002(3)
C9 0.038(4) 0.034(4) 0.041(4) -0.006(3) 0.004(3) -0.004(3)
C12 0.054(5) 0.037(4) 0.038(4) 0.010(3) -0.002(4) -0.002(4)
C2 0.036(4) 0.034(4) 0.048(4) 0.006(3) 0.011(3) -0.001(3)
C10 0.040(4) 0.046(5) 0.041(4) 0.000(4) -0.005(3) -0.001(4)
C11 0.049(5) 0.044(5) 0.049(5) 0.005(4) 0.000(4) 0.000(4)
C5 0.040(4) 0.050(5) 0.044(4) -0.001(4) -0.003(4) 0.005(4)
C6 0.051(5) 0.046(5) 0.047(5) -0.003(4) 0.012(4) -0.001(4)
C7 0.058(6) 0.055(6) 0.062(6) -0.007(4) 0.013(5) 0.007(4)

loop_
_atom_type_symbol
_atom_type_description
_atom_type_scat_dispersion_real
_atom_type_scat_dispersion_imag
_atom_type_scat_source
C C 0.0033 0.0016 'International Tables Vol C Tables 4.2.6.8 and 6.1.1.4'
H H 0.0000 0.0000 'International Tables Vol C Tables 4.2.6.8 and 6.1.1.4'
Cl Cl 0.1484 0.1585 'International Tables Vol C Tables 4.2.6.8 and 6.1.1.4'
N N 0.0061 0.0033 'International Tables Vol C Tables 4.2.6.8 and 6.1.1.4'
Pt Pt -1.7033 8.3905 'International Tables Vol C Tables 4.2.6.8 and 6.1.1.4'

loop_
_geom_angle_atom_site_label_1
_geom_angle_atom_site_label_2
_geom_angle_atom_site_label_3
_geom_angle
_geom_angle_site_symmetry_1
_geom_angle_site_symmetry_3
_geom_angle_publ_flag
Cl2 Pt1 Cl1 88.78(5) . . ?
N3 Pt1 Cl2 177.67(17) . . ?
N3 Pt1 Cl1 92.72(17) . . ?
C1 Pt1 Cl2 98.6(2) . . ?
C1 Pt1 Cl1 172.2(2) . . ?
C1 Pt1 N3 80.0(3) . . ?
C8 N3 Pt1 115.3(5) . . ?
C12 N3 Pt1 127.4(5) . . ?
C12 N3 C8 117.3(7) . . ?
N1 C1 Pt1 142.4(6) . . ?
N1 C1 N2 103.7(6) . . ?
N2 C1 Pt1 113.8(5) . . ?
C1 N1 C4 127.7(6) . . ?
C1 N1 C2 111.1(6) . . ?
C2 N1 C4 121.2(6) . . ?
N1 C4 H4A 109.1 . . ?
N1 C4 H4B 109.1 . . ?
N1 C4 C5 112.7(6) . . ?
H4A C4 H4B 107.8 . . ?
C5 C4 H4A 109.1 . . ?
C5 C4 H4B 109.1 . . ?
C1 N2 C8 118.7(6) . . ?
C1 N2 C3 111.6(6) . . ?
C3 N2 C8 129.6(6) . . ?
N3 C8 N2 112.1(6) . . ?
N3 C8 C9 122.7(7) . . ?
C9 C8 N2 125.2(7) . . ?
N2 C3 H3 126.7 . . ?
C2 C3 N2 106.5(7) . . ?
C2 C3 H3 126.7 . . ?
C8 C9 H9 120.8 . . ?
C10 C9 C8 118.3(7) . . ?
C10 C9 H9 120.8 . . ?
N3 C12 H12 118.8 . . ?
N3 C12 C11 122.4(7) . . ?
C11 C12 H12 118.8 . . ?
N1 C2 H2 126.4 . . ?
C3 C2 N1 107.1(7) . . ?
C3 C2 H2 126.4 . . ?
C9 C10 H10 120.1 . . ?
C9 C10 C11 119.9(8) . . ?
C11 C10 H10 120.1 . . ?
C12 C11 C10 119.4(8) . . ?
C12 C11 H11 120.3 . . ?
C10 C11 H11 120.3 . . ?
C4 C5 H5A 108.3 . . ?
C4 C5 H5B 108.3 . . ?
H5A C5 H5B 107.4 . . ?
C6 C5 C4 115.9(7) . . ?
C6 C5 H5A 108.3 . . ?
C6 C5 H5B 108.3 . . ?
C5 C6 H6A 109.1 . . ?
C5 C6 H6B 109.1 . . ?
C5 C6 C7 112.4(7) . . ?
H6A C6 H6B 107.9 . . ?
C7 C6 H6A 109.1 . . ?
C7 C6 H6B 109.1 . . ?
C6 C7 H7A 109.5 . . ?
C6 C7 H7B 109.5 . . ?
C6 C7 H7C 109.5 . . ?
H7A C7 H7B 109.5 . . ?
H7A C7 H7C 109.5 . . ?
H7B C7 H7C 109.5 . . ?

loop_
_geom_bond_atom_site_label_1
_geom_bond_atom_site_label_2
_geom_bond_distance
_geom_bond_site_symmetry_2
_geom_bond_publ_flag
Pt1 Cl2 2.3575(14) . ?
Pt1 Cl1 2.3840(15) . ?
Pt1 N3 2.024(6) . ?
Pt1 C1 1.956(7) . ?
N3 C8 1.364(9) . ?
N3 C12 1.356(9) . ?
C1 N1 1.342(9) . ?
C1 N2 1.372(9) . ?
N1 C4 1.474(9) . ?
N1 C2 1.407(9) . ?
C4 H4A 0.9900 . ?
C4 H4B 0.9900 . ?
C4 C5 1.520(11) . ?
N2 C8 1.388(9) . ?
N2 C3 1.386(9) . ?
C8 C9 1.382(10) . ?
C3 H3 0.9500 . ?
C3 C2 1.327(11) . ?
C9 H9 0.9500 . ?
C9 C10 1.371(11) . ?
C12 H12 0.9500 . ?
C12 C11 1.366(11) . ?
C2 H2 0.9500 . ?
C10 H10 0.9500 . ?
C10 C11 1.379(11) . ?
C11 H11 0.9500 . ?
C5 H5A 0.9900 . ?
C5 H5B 0.9900 . ?
C5 C6 1.494(11) . ?
C6 H6A 0.9900 . ?
C6 H6B 0.9900 . ?
C6 C7 1.499(12) . ?
C7 H7A 0.9800 . ?
C7 H7B 0.9800 . ?
C7 H7C 0.9800 . ?

loop_
_geom_torsion_atom_site_label_1
_geom_torsion_atom_site_label_2
_geom_torsion_atom_site_label_3
_geom_torsion_atom_site_label_4
_geom_torsion
_geom_torsion_site_symmetry_1
_geom_torsion_site_symmetry_2
_geom_torsion_site_symmetry_3
_geom_torsion_site_symmetry_4
_geom_torsion_publ_flag
Pt1 N3 C8 N2 2.7(7) . . . . ?
Pt1 N3 C8 C9 -178.9(6) . . . . ?
Pt1 N3 C12 C11 -179.9(6) . . . . ?
Pt1 C1 N1 C4 -3.9(13) . . . . ?
Pt1 C1 N1 C2 176.2(7) . . . . ?
Pt1 C1 N2 C8 -1.1(8) . . . . ?
Pt1 C1 N2 C3 -177.6(5) . . . . ?
N3 C8 C9 C10 -2.1(11) . . . . ?
N3 C12 C11 C10 -0.3(13) . . . . ?
C1 N1 C4 C5 -89.6(9) . . . . ?
C1 N1 C2 C3 0.3(9) . . . . ?
C1 N2 C8 N3 -1.1(9) . . . . ?
C1 N2 C8 C9 -179.4(7) . . . . ?
C1 N2 C3 C2 0.2(8) . . . . ?
N1 C1 N2 C8 176.5(6) . . . . ?
N1 C1 N2 C3 0.0(8) . . . . ?
N1 C4 C5 C6 -49.7(10) . . . . ?
C4 N1 C2 C3 -179.5(6) . . . . ?
C4 C5 C6 C7 -171.8(7) . . . . ?
N2 C1 N1 C4 179.6(6) . . . . ?
N2 C1 N1 C2 -0.2(8) . . . . ?
N2 C8 C9 C10 176.1(7) . . . . ?
N2 C3 C2 N1 -0.3(8) . . . . ?
C8 N3 C12 C11 0.2(11) . . . . ?
C8 N2 C3 C2 -175.8(7) . . . . ?
C8 C9 C10 C11 1.9(12) . . . . ?
C3 N2 C8 N3 174.7(7) . . . . ?
C3 N2 C8 C9 -3.6(12) . . . . ?
C9 C10 C11 C12 -0.8(13) . . . . ?
C12 N3 C8 N2 -177.3(6) . . . . ?
C12 N3 C8 C9 1.1(10) . . . . ?
C2 N1 C4 C5 90.2(8) . . . . ?
